data_4308288
loop_
_publ_author_name
'Quan-Guo Zhai'
'Xiao-Yuan Wu'
'Shu-Mei Chen'
'Zhen-Guo Zhao'
'Can-Zhong Lu'

_publ_contact_author_address
;
The State Key Laboratory of Structure Chemistry, 
Fujian Institute of Research on the Structure of Matter, 
the Chinese Academy of Sciences,
Fuzhou, Fujian, 350002
P. R. China
;
_publ_contact_author_email czlu@ms.fjirsm.ac.cn
_publ_contact_author_fax 86-591-83714946
_publ_contact_author_name 'Can-Zhong Lu'
_publ_contact_author_phone 86-591-83705794
_publ_section_title
;
Construction of Ag/1,2,4-Triazole/Polyoxometalates Hybrid Family Varying
from Diverse Supramolecular Assemblies to 3-D Rod-Packing Framework
;
_journal_name_full 'Inorganic Chemistry'
_journal_page_first 5046
_journal_page_last 5058
_journal_paper_doi 10.1021/ic700415w
_journal_volume 46
_journal_year 2007
_chemical_formula_moiety 'C4 H8 Ag5 Cl Mo8 N8 O26'
_chemical_formula_sum 'C4 H8 Ag5 Cl Mo8 N8 O26'
_chemical_formula_weight 1926.50
_chemical_name_systematic
; 
 ? 
;
_space_group_IT_number 15
_symmetry_cell_setting monoclinic
_symmetry_space_group_name_Hall '-C 2yc'
_symmetry_space_group_name_H-M 'C 1 2/c 1'
_atom_sites_solution_hydrogens geom
_atom_sites_solution_primary direct
_atom_sites_solution_secondary difmap
_audit_creation_method SHELXL-97
_cell_angle_alpha 90.00
_cell_angle_beta 99.582(3)
_cell_angle_gamma 90.00
_cell_formula_units_Z 4
_cell_length_a 14.0585(11)
_cell_length_b 14.8261(11)
_cell_length_c 14.4347(11)
_cell_measurement_reflns_used 3284
_cell_measurement_temperature 293(2)
_cell_measurement_theta_max 27.4835
_cell_measurement_theta_min 3.0494
_cell_volume 2966.7(4)
_computing_cell_refinement SAINT
_computing_data_collection SMART
_computing_data_reduction SAINT
_computing_structure_refinement 'SHELXL-97 (Sheldrick, 1997)'
_computing_structure_solution 'SHELXS-97 (Sheldrick, 1990)'
_diffrn_ambient_temperature 293(2)
_diffrn_detector_area_resol_mean 14.6306
_diffrn_measured_fraction_theta_full 0.997
_diffrn_measured_fraction_theta_max 0.997
_diffrn_measurement_device_type 'SMART CCD'
_diffrn_measurement_method dtprofit.ref
_diffrn_radiation_monochromator graphite
_diffrn_radiation_source 'fine-focus sealed tube'
_diffrn_radiation_type MoK\a
_diffrn_radiation_wavelength 0.71073
_diffrn_reflns_av_R_equivalents 0.0307
_diffrn_reflns_av_sigmaI/netI 0.0289
_diffrn_reflns_limit_h_max 18
_diffrn_reflns_limit_h_min -18
_diffrn_reflns_limit_k_max 19
_diffrn_reflns_limit_k_min -19
_diffrn_reflns_limit_l_max 18
_diffrn_reflns_limit_l_min -13
_diffrn_reflns_number 11292
_diffrn_reflns_theta_full 27.48
_diffrn_reflns_theta_max 27.48
_diffrn_reflns_theta_min 3.10
_exptl_absorpt_coefficient_mu 6.678
_exptl_absorpt_correction_T_max 0.5548
_exptl_absorpt_correction_T_min 0.3485
_exptl_absorpt_correction_type multi-scan
_exptl_absorpt_process_details SADABS
_exptl_crystal_colour black
_exptl_crystal_density_diffrn 4.313
_exptl_crystal_density_method 'not measured'
_exptl_crystal_description block
_exptl_crystal_F_000 3536
_exptl_crystal_size_max 0.20
_exptl_crystal_size_mid 0.10
_exptl_crystal_size_min 0.10
_refine_diff_density_max 1.816
_refine_diff_density_min -1.150
_refine_diff_density_rms 0.245
_refine_ls_extinction_method none
_refine_ls_goodness_of_fit_ref 1.165
_refine_ls_hydrogen_treatment constr
_refine_ls_matrix_type full
_refine_ls_number_parameters 240
_refine_ls_number_reflns 3395
_refine_ls_number_restraints 0
_refine_ls_restrained_S_all 1.165
_refine_ls_R_factor_all 0.0518
_refine_ls_R_factor_gt 0.0455
_refine_ls_shift/su_max 0.001
_refine_ls_shift/su_mean 0.000
_refine_ls_structure_factor_coef Fsqd
_refine_ls_weighting_details 'calc w=1/[\s^2^(Fo^2^)+(0.0489P)^2^+28.2411P] where P=(Fo^2^+2Fc^2^)/3'
_refine_ls_weighting_scheme calc
_refine_ls_wR_factor_gt 0.1006
_refine_ls_wR_factor_ref 0.1050
_reflns_number_gt 3097
_reflns_number_total 3395
_reflns_threshold_expression >2sigma(I)
_cod_data_source_file ic700415w-file003_7.cif
_cod_data_source_block 7
_cod_depositor_comments
;
The following automatic conversions were performed:
'_symmetry_cell_setting' value 'Monoclinic' changed to 'monoclinic'
according to '/home/saulius/struct/CIF-dictionaries/cif_core.dic'
dictionary named 'cif_core.dic' version 2.4.1 from
2010-06-29.

'_exptl_absorpt_correction_type' value 'Multi-scan' changed
to 'multi-scan' according to
'/home/saulius/struct/CIF-dictionaries/cif_core.dic' dictionary named
'cif_core.dic' version 2.4.1 from 2010-06-29.

Automatic conversion script
Id: cif_fix_enum 1527 2010-12-29 10:47:43Z saulius 
;
_cod_original_sg_symbol_Hall -C2yc
_cod_database_code 4308288

loop_
_symmetry_equiv_pos_as_xyz
'x, y, z'
'-x, y, -z+1/2'
'x+1/2, y+1/2, z'
'-x+1/2, y+1/2, -z+1/2'
'-x, -y, -z'
'x, -y, z-1/2'
'-x+1/2, -y+1/2, -z'
'x+1/2, -y+1/2, z-1/2'

loop_
_atom_site_label
_atom_site_type_symbol
_atom_site_fract_x
_atom_site_fract_y
_atom_site_fract_z
_atom_site_U_iso_or_equiv
_atom_site_adp_type
_atom_site_occupancy
_atom_site_symmetry_multiplicity
_atom_site_calc_flag
_atom_site_refinement_flags
_atom_site_disorder_assembly
_atom_site_disorder_group
Mo1 Mo 0.96348(4) 0.43235(4) 0.13243(4) 0.01599(15) Uani 1 1 d . . .
Mo2 Mo 0.87358(4) 0.27414(4) 0.24640(4) 0.01433(14) Uani 1 1 d . . .
Mo3 Mo 0.96590(4) 0.12163(4) 0.12872(4) 0.01650(15) Uani 1 1 d . . .
Mo4 Mo 1.05446(4) 0.28048(4) 0.01320(4) 0.01755(15) Uani 1 1 d . . .
Ag1 Ag 1.10755(5) 0.68127(4) 0.25040(5) 0.03731(18) Uani 1 1 d . . .
Ag2 Ag 1.27595(5) 0.44118(5) -0.04356(4) 0.03867(19) Uani 1 1 d . . .
Ag3 Ag 0.73080(14) 0.23664(16) 0.00406(19) 0.0400(5) Uani 0.50 1 d P . .
C1 C 1.2166(5) 0.5336(5) 0.1576(5) 0.0208(14) Uani 1 1 d . . .
H1A H 1.1858 0.5508 0.0982 0.025 Uiso 1 1 calc R . .
C2 C 1.3072(5) 0.4615(5) 0.2709(5) 0.0207(14) Uani 1 1 d . . .
H2A H 1.3503 0.4203 0.3034 0.025 Uiso 1 1 calc R . .
N1 N 1.2067(4) 0.5722(4) 0.2372(4) 0.0212(12) Uani 1 1 d . . .
N2 N 1.2639(4) 0.5259(4) 0.3089(4) 0.0221(12) Uani 1 1 d . . .
N3 N 1.3106(5) 0.4071(4) 0.1084(4) 0.0228(13) Uani 1 1 d . . .
H3A H 1.3517 0.3649 0.1257 0.027 Uiso 1 1 calc R . .
H3B H 1.2881 0.4148 0.0498 0.027 Uiso 1 1 calc R . .
N4 N 1.2797(4) 0.4640(4) 0.1768(4) 0.0185(12) Uani 1 1 d . . .
O1 O 0.8298(4) 0.2755(3) 0.3530(4) 0.0208(10) Uani 1 1 d . . .
O2 O 0.9091(3) 0.1483(3) 0.2452(3) 0.0179(10) Uani 1 1 d . . .
O3 O 0.9457(4) 0.2825(3) -0.0585(4) 0.0254(11) Uani 1 1 d . . .
O4 O 1.1404(4) 0.2837(4) -0.0584(4) 0.0277(12) Uani 1 1 d . . .
O5 O 0.9097(3) 0.4007(3) 0.2473(3) 0.0174(9) Uani 1 1 d . . .
O6 O 0.8586(4) 0.4202(4) 0.0548(3) 0.0246(11) Uani 1 1 d . . .
O7 O 0.8593(4) 0.1271(4) 0.0523(4) 0.0257(11) Uani 1 1 d . . .
O8 O 1.0553(3) 0.1546(3) 0.0500(4) 0.0207(10) Uani 1 1 d . . .
O9 O 0.9877(4) 0.0099(3) 0.1427(4) 0.0246(11) Uani 1 1 d . . .
O10 O 0.9793(4) 0.5446(4) 0.1481(4) 0.0263(11) Uani 1 1 d . . .
O11 O 1.0568(3) 0.4024(3) 0.0574(3) 0.0178(10) Uani 1 1 d . . .
O12 O 0.7727(4) 0.2753(3) 0.1639(4) 0.0247(11) Uani 1 1 d . . .
O13 O 0.9790(3) 0.2740(3) 0.1530(3) 0.0177(10) Uani 1 1 d . . .
Cl1 Cl 1.0000 0.81004(18) 0.2500 0.0295(6) Uani 1 2 d S . .

loop_
_atom_site_aniso_label
_atom_site_aniso_U_11
_atom_site_aniso_U_22
_atom_site_aniso_U_33
_atom_site_aniso_U_23
_atom_site_aniso_U_13
_atom_site_aniso_U_12
Mo1 0.0188(3) 0.0173(3) 0.0117(3) 0.0018(2) 0.0020(2) 0.0022(2)
Mo2 0.0128(3) 0.0161(3) 0.0136(3) 0.0001(2) 0.0007(2) 0.0003(2)
Mo3 0.0166(3) 0.0162(3) 0.0160(3) -0.0019(2) 0.0010(2) -0.0011(2)
Mo4 0.0196(3) 0.0200(3) 0.0131(3) -0.0011(2) 0.0029(2) 0.0003(2)
Ag1 0.0376(4) 0.0302(3) 0.0446(4) -0.0043(3) 0.0084(3) 0.0098(3)
Ag2 0.0456(4) 0.0527(4) 0.0183(3) 0.0071(3) 0.0072(3) 0.0117(3)
Ag3 0.0474(16) 0.0473(14) 0.0206(7) -0.0034(9) -0.0080(11) 0.0177(9)
C1 0.025(4) 0.018(3) 0.024(4) 0.001(3) 0.015(3) -0.001(3)
C2 0.020(3) 0.023(3) 0.018(3) 0.001(3) 0.000(3) -0.002(3)
N1 0.018(3) 0.022(3) 0.023(3) 0.006(2) 0.001(2) -0.001(2)
N2 0.024(3) 0.026(3) 0.017(3) 0.001(2) 0.003(2) -0.002(2)
N3 0.031(3) 0.023(3) 0.013(3) -0.001(2) 0.001(2) 0.003(2)
N4 0.019(3) 0.020(3) 0.017(3) -0.001(2) 0.003(2) -0.001(2)
O1 0.021(2) 0.025(3) 0.016(2) -0.0007(19) 0.002(2) 0.0054(19)
O2 0.019(2) 0.017(2) 0.018(2) 0.0000(18) 0.0037(19) -0.0049(18)
O3 0.025(3) 0.028(3) 0.022(3) -0.001(2) -0.001(2) -0.004(2)
O4 0.030(3) 0.031(3) 0.024(3) 0.000(2) 0.010(2) 0.000(2)
O5 0.018(2) 0.019(2) 0.016(2) 0.0013(18) 0.0039(19) 0.0034(18)
O6 0.022(3) 0.037(3) 0.014(2) 0.001(2) 0.001(2) 0.003(2)
O7 0.023(3) 0.033(3) 0.020(3) 0.001(2) 0.002(2) 0.001(2)
O8 0.019(2) 0.018(2) 0.027(3) -0.002(2) 0.008(2) 0.0028(19)
O9 0.028(3) 0.016(2) 0.030(3) -0.004(2) 0.002(2) -0.001(2)
O10 0.034(3) 0.024(3) 0.022(3) 0.004(2) 0.006(2) 0.003(2)
O11 0.024(2) 0.017(2) 0.011(2) 0.0003(18) 0.0027(19) 0.0005(18)
O12 0.020(3) 0.028(3) 0.024(3) 0.002(2) -0.001(2) 0.001(2)
O13 0.015(2) 0.023(2) 0.016(2) 0.0011(19) 0.0019(19) -0.0029(18)
Cl1 0.0325(14) 0.0255(12) 0.0296(14) 0.000 0.0026(11) 0.000

loop_
_atom_type_symbol
_atom_type_description
_atom_type_scat_dispersion_real
_atom_type_scat_dispersion_imag
_atom_type_scat_source
C C 0.0033 0.0016 'International Tables Vol C Tables 4.2.6.8 and 6.1.1.4'
H H 0.0000 0.0000 'International Tables Vol C Tables 4.2.6.8 and 6.1.1.4'
N N 0.0061 0.0033 'International Tables Vol C Tables 4.2.6.8 and 6.1.1.4'
O O 0.0106 0.0060 'International Tables Vol C Tables 4.2.6.8 and 6.1.1.4'
Cl Cl 0.1484 0.1585 'International Tables Vol C Tables 4.2.6.8 and 6.1.1.4'
Mo Mo -1.6832 0.6857 'International Tables Vol C Tables 4.2.6.8 and 6.1.1.4'
Ag Ag -0.8971 1.1015 'International Tables Vol C Tables 4.2.6.8 and 6.1.1.4'

loop_
_geom_angle_atom_site_label_1
_geom_angle_atom_site_label_2
_geom_angle_atom_site_label_3
_geom_angle
_geom_angle_site_symmetry_1
_geom_angle_site_symmetry_3
_geom_angle_publ_flag
O10 Mo1 O6 105.8(3) . . ?
O10 Mo1 O11 102.7(2) . . ?
O6 Mo1 O11 101.9(2) . . ?
O10 Mo1 O5 100.4(2) . . ?
O6 Mo1 O5 96.6(2) . . ?
O11 Mo1 O5 145.01(19) . . ?
O10 Mo1 O5 91.8(2) . 2_755 ?
O6 Mo1 O5 160.5(2) . 2_755 ?
O11 Mo1 O5 81.99(18) . 2_755 ?
O5 Mo1 O5 71.3(2) . 2_755 ?
O10 Mo1 O13 162.0(2) . . ?
O6 Mo1 O13 91.7(2) . . ?
O11 Mo1 O13 77.32(18) . . ?
O5 Mo1 O13 72.69(18) . . ?
O5 Mo1 O13 70.31(16) 2_755 . ?
O12 Mo2 O1 104.0(2) . . ?
O12 Mo2 O2 101.0(2) . . ?
O1 Mo2 O2 98.5(2) . . ?
O12 Mo2 O5 100.5(2) . . ?
O1 Mo2 O5 96.5(2) . . ?
O2 Mo2 O5 149.84(19) . . ?
O12 Mo2 O13 98.2(2) . . ?
O1 Mo2 O13 157.8(2) . . ?
O2 Mo2 O13 77.80(19) . . ?
O5 Mo2 O13 78.42(18) . . ?
O12 Mo2 O13 174.1(2) . 2_755 ?
O1 Mo2 O13 81.8(2) . 2_755 ?
O2 Mo2 O13 78.48(18) . 2_755 ?
O5 Mo2 O13 77.97(18) . 2_755 ?
O13 Mo2 O13 76.0(2) . 2_755 ?
O9 Mo3 O7 104.2(3) . . ?
O9 Mo3 O8 101.5(2) . . ?
O7 Mo3 O8 101.5(2) . . ?
O9 Mo3 O2 100.5(2) . . ?
O7 Mo3 O2 95.9(2) . . ?
O8 Mo3 O2 147.5(2) . . ?
O9 Mo3 O13 160.1(2) . . ?
O7 Mo3 O13 95.3(2) . . ?
O8 Mo3 O13 78.00(19) . . ?
O2 Mo3 O13 73.25(18) . . ?
O9 Mo3 O2 88.6(2) . 2_755 ?
O7 Mo3 O2 163.2(2) . 2_755 ?
O8 Mo3 O2 86.30(19) . 2_755 ?
O2 Mo3 O2 70.7(2) . 2_755 ?
O13 Mo3 O2 71.55(17) . 2_755 ?
O3 Mo4 O4 106.6(3) . . ?
O3 Mo4 O11 98.7(2) . . ?
O4 Mo4 O11 101.5(2) . . ?
O3 Mo4 O8 98.5(2) . . ?
O4 Mo4 O8 102.6(2) . . ?
O11 Mo4 O8 144.8(2) . . ?
O3 Mo4 O1 161.3(2) . 2_755 ?
O4 Mo4 O1 92.1(2) . 2_755 ?
O11 Mo4 O1 77.33(19) . 2_755 ?
O8 Mo4 O1 76.63(19) . 2_755 ?
O3 Mo4 O13 91.9(2) . . ?
O4 Mo4 O13 161.5(2) . . ?
O11 Mo4 O13 75.30(18) . . ?
O8 Mo4 O13 73.67(18) . . ?
O1 Mo4 O13 69.44(17) 2_755 . ?
N1 Ag1 Cl1 174.06(17) . . ?
N1 Ag1 Ag1 131.18(15) . 2_755 ?
Cl1 Ag1 Ag1 51.64(4) . 2_755 ?
N2 Ag2 N3 171.9(2) 6_565 . ?
Ag3 Ag3 O12 87.2(5) 7_655 . ?
Ag3 Ag3 O12 76.1(5) 7_655 7_655 ?
O12 Ag3 O12 163.35(8) . 7_655 ?
Ag3 Ag3 O7 82.4(4) 7_655 . ?
O12 Ag3 O7 80.24(19) . . ?
O12 Ag3 O7 97.30(19) 7_655 . ?
Ag3 Ag3 O7 81.2(5) 7_655 7_655 ?
O12 Ag3 O7 98.9(2) . 7_655 ?
O12 Ag3 O7 78.77(19) 7_655 7_655 ?
O7 Ag3 O7 163.67(8) . 7_655 ?
N1 C1 N4 108.3(7) . . ?
N1 C1 H1A 125.8 . . ?
N4 C1 H1A 125.8 . . ?
N2 C2 N4 109.2(6) . . ?
N2 C2 H2A 125.4 . . ?
N4 C2 H2A 125.4 . . ?
C1 N1 N2 107.7(6) . . ?
C1 N1 Ag1 124.6(5) . . ?
N2 N1 Ag1 127.5(5) . . ?
C2 N2 N1 107.7(6) . . ?
C2 N2 Ag2 127.9(5) . 6_566 ?
N1 N2 Ag2 124.4(5) . 6_566 ?
N4 N3 Ag2 120.5(4) . . ?
N4 N3 H3A 120.0 . . ?
Ag2 N3 H3A 118.5 . . ?
N4 N3 H3B 120.0 . . ?
Ag2 N3 H3B 10.1 . . ?
H3A N3 H3B 120.0 . . ?
C2 N4 C1 107.1(6) . . ?
C2 N4 N3 127.8(6) . . ?
C1 N4 N3 125.0(6) . . ?
Mo2 O1 Mo4 115.7(2) . 2_755 ?
Mo2 O2 Mo3 109.6(2) . . ?
Mo2 O2 Mo3 108.5(2) . 2_755 ?
Mo3 O2 Mo3 105.3(2) . 2_755 ?
Mo2 O5 Mo1 110.9(2) . . ?
Mo2 O5 Mo1 111.6(2) . 2_755 ?
Mo1 O5 Mo1 103.0(2) . 2_755 ?
Mo3 O7 Ag3 138.0(3) . . ?
Mo3 O7 Ag3 127.1(3) . 7_655 ?
Ag3 O7 Ag3 16.33(8) . 7_655 ?
Mo3 O8 Mo4 116.0(2) . . ?
Mo1 O11 Mo4 116.0(2) . . ?
Mo2 O12 Ag3 136.9(3) . . ?
Mo2 O12 Ag3 125.3(3) . 7_655 ?
Ag3 O12 Ag3 16.65(8) . 7_655 ?
Mo2 O13 Mo3 92.85(17) . . ?
Mo2 O13 Mo2 104.0(2) . 2_755 ?
Mo3 O13 Mo2 97.87(18) . 2_755 ?
Mo2 O13 Mo1 91.08(17) . . ?
Mo3 O13 Mo1 162.6(2) . . ?
Mo2 O13 Mo1 97.56(17) 2_755 . ?
Mo2 O13 Mo4 162.8(2) . . ?
Mo3 O13 Mo4 86.96(16) . . ?
Mo2 O13 Mo4 92.98(16) 2_755 . ?
Mo1 O13 Mo4 84.34(15) . . ?
Ag1 Cl1 Ag1 76.73(8) 2_755 . ?

loop_
_geom_bond_atom_site_label_1
_geom_bond_atom_site_label_2
_geom_bond_distance
_geom_bond_site_symmetry_2
_geom_bond_publ_flag
Mo1 O10 1.690(5) . ?
Mo1 O6 1.707(5) . ?
Mo1 O11 1.888(5) . ?
Mo1 O5 1.989(5) . ?
Mo1 O5 2.320(5) 2_755 ?
Mo1 O13 2.371(5) . ?
Mo2 O12 1.693(5) . ?
Mo2 O1 1.750(5) . ?
Mo2 O2 1.932(5) . ?
Mo2 O5 1.944(5) . ?
Mo2 O13 2.164(5) . ?
Mo2 O13 2.324(5) 2_755 ?
Mo3 O9 1.691(5) . ?
Mo3 O7 1.708(5) . ?
Mo3 O8 1.894(5) . ?
Mo3 O2 2.017(5) . ?
Mo3 O13 2.289(5) . ?
Mo3 O2 2.344(5) 2_755 ?
Mo4 O3 1.698(5) . ?
Mo4 O4 1.716(5) . ?
Mo4 O11 1.915(5) . ?
Mo4 O8 1.939(5) . ?
Mo4 O1 2.310(5) 2_755 ?
Mo4 O13 2.432(5) . ?
Ag1 N1 2.163(6) . ?
Ag1 Cl1 2.435(2) . ?
Ag1 Ag1 3.0221(14) 2_755 ?
Ag2 N2 2.164(6) 6_565 ?
Ag2 N3 2.225(6) . ?
Ag3 Ag3 0.695(3) 7_655 ?
Ag3 O12 2.355(6) . ?
Ag3 O12 2.423(6) 7_655 ?
Ag3 O7 2.444(6) . ?
Ag3 O7 2.451(6) 7_655 ?
C1 N1 1.312(9) . ?
C1 N4 1.359(9) . ?
C1 H1A 0.9300 . ?
C2 N2 1.302(9) . ?
C2 N4 1.349(9) . ?
C2 H2A 0.9300 . ?
N1 N2 1.383(8) . ?
N2 Ag2 2.164(6) 6_566 ?
N3 N4 1.421(8) . ?
N3 H3A 0.8600 . ?
N3 H3B 0.8600 . ?
O1 Mo4 2.310(5) 2_755 ?
O2 Mo3 2.344(5) 2_755 ?
O5 Mo1 2.320(5) 2_755 ?
O7 Ag3 2.451(6) 7_655 ?
O12 Ag3 2.423(6) 7_655 ?
O13 Mo2 2.324(5) 2_755 ?
Cl1 Ag1 2.435(2) 2_755 ?

loop_
_geom_hbond_atom_site_label_D
_geom_hbond_atom_site_label_H
_geom_hbond_atom_site_label_A
_geom_hbond_distance_DH
_geom_hbond_distance_HA
_geom_hbond_distance_DA
_geom_hbond_angle_DHA
_geom_hbond_site_symmetry_A
N3 H3A Cl1 0.86 2.64 3.395(6) 146.8 3_545
C1 H1A O6 0.93 2.23 3.148(9) 167.1 5_765

loop_
_geom_torsion_atom_site_label_1
_geom_torsion_atom_site_label_2
_geom_torsion_atom_site_label_3
_geom_torsion_atom_site_label_4
_geom_torsion
_geom_torsion_site_symmetry_1
_geom_torsion_site_symmetry_2
_geom_torsion_site_symmetry_3
_geom_torsion_site_symmetry_4
_geom_torsion_publ_flag
N4 C1 N1 N2 -0.5(7) . . . . ?
N4 C1 N1 Ag1 -175.7(4) . . . . ?
Cl1 Ag1 N1 C1 -37.6(19) . . . . ?
Ag1 Ag1 N1 C1 78.4(6) 2_755 . . . ?
Cl1 Ag1 N1 N2 148.2(13) . . . . ?
Ag1 Ag1 N1 N2 -95.7(5) 2_755 . . . ?
N4 C2 N2 N1 -0.3(8) . . . . ?
N4 C2 N2 Ag2 179.8(4) . . . 6_566 ?
C1 N1 N2 C2 0.5(7) . . . . ?
Ag1 N1 N2 C2 175.5(5) . . . . ?
C1 N1 N2 Ag2 -179.6(5) . . . 6_566 ?
Ag1 N1 N2 Ag2 -4.6(8) . . . 6_566 ?
N2 Ag2 N3 N4 122.1(15) 6_565 . . . ?
N2 C2 N4 C1 0.0(8) . . . . ?
N2 C2 N4 N3 178.9(6) . . . . ?
N1 C1 N4 C2 0.4(8) . . . . ?
N1 C1 N4 N3 -178.6(6) . . . . ?
Ag2 N3 N4 C2 -168.3(5) . . . . ?
Ag2 N3 N4 C1 10.4(9) . . . . ?
O12 Mo2 O1 Mo4 -177.5(2) . . . 2_755 ?
O2 Mo2 O1 Mo4 78.8(3) . . . 2_755 ?
O5 Mo2 O1 Mo4 -75.0(3) . . . 2_755 ?
O13 Mo2 O1 Mo4 0.2(7) . . . 2_755 ?
O13 Mo2 O1 Mo4 1.8(2) 2_755 . . 2_755 ?
O12 Mo2 O2 Mo3 74.5(3) . . . . ?
O1 Mo2 O2 Mo3 -179.3(2) . . . . ?
O5 Mo2 O2 Mo3 -60.2(5) . . . . ?
O13 Mo2 O2 Mo3 -21.6(2) . . . . ?
O13 Mo2 O2 Mo3 -99.5(2) 2_755 . . . ?
O12 Mo2 O2 Mo3 -170.9(2) . . . 2_755 ?
O1 Mo2 O2 Mo3 -64.7(2) . . . 2_755 ?
O5 Mo2 O2 Mo3 54.3(5) . . . 2_755 ?
O13 Mo2 O2 Mo3 93.0(2) . . . 2_755 ?
O13 Mo2 O2 Mo3 15.05(19) 2_755 . . 2_755 ?
O9 Mo3 O2 Mo2 -178.6(2) . . . . ?
O7 Mo3 O2 Mo2 -73.0(3) . . . . ?
O8 Mo3 O2 Mo2 49.4(5) . . . . ?
O13 Mo3 O2 Mo2 20.8(2) . . . . ?
O2 Mo3 O2 Mo2 96.62(18) 2_755 . . . ?
O9 Mo3 O2 Mo3 64.8(2) . . . 2_755 ?
O7 Mo3 O2 Mo3 170.4(2) . . . 2_755 ?
O8 Mo3 O2 Mo3 -67.2(4) . . . 2_755 ?
O13 Mo3 O2 Mo3 -95.8(2) . . . 2_755 ?
O2 Mo3 O2 Mo3 -20.0(2) 2_755 . . 2_755 ?
O12 Mo2 O5 Mo1 -73.3(3) . . . . ?
O1 Mo2 O5 Mo1 -178.9(2) . . . . ?
O2 Mo2 O5 Mo1 61.5(5) . . . . ?
O13 Mo2 O5 Mo1 23.0(2) . . . . ?
O13 Mo2 O5 Mo1 100.9(2) 2_755 . . . ?
O12 Mo2 O5 Mo1 172.5(2) . . . 2_755 ?
O1 Mo2 O5 Mo1 66.9(2) . . . 2_755 ?
O2 Mo2 O5 Mo1 -52.7(5) . . . 2_755 ?
O13 Mo2 O5 Mo1 -91.2(2) . . . 2_755 ?
O13 Mo2 O5 Mo1 -13.32(19) 2_755 . . 2_755 ?
O10 Mo1 O5 Mo2 175.7(2) . . . . ?
O6 Mo1 O5 Mo2 68.2(3) . . . . ?
O11 Mo1 O5 Mo2 -53.6(4) . . . . ?
O5 Mo1 O5 Mo2 -95.95(18) 2_755 . . . ?
O13 Mo1 O5 Mo2 -21.4(2) . . . . ?
O10 Mo1 O5 Mo1 -64.8(2) . . . 2_755 ?
O6 Mo1 O5 Mo1 -172.3(2) . . . 2_755 ?
O11 Mo1 O5 Mo1 65.9(4) . . . 2_755 ?
O5 Mo1 O5 Mo1 23.5(2) 2_755 . . 2_755 ?
O13 Mo1 O5 Mo1 98.03(19) . . . 2_755 ?
O9 Mo3 O7 Ag3 161.1(4) . . . . ?
O8 Mo3 O7 Ag3 -93.8(4) . . . . ?
O2 Mo3 O7 Ag3 58.7(4) . . . . ?
O13 Mo3 O7 Ag3 -15.0(4) . . . . ?
O2 Mo3 O7 Ag3 22.5(10) 2_755 . . . ?
O9 Mo3 O7 Ag3 177.7(3) . . . 7_655 ?
O8 Mo3 O7 Ag3 -77.2(3) . . . 7_655 ?
O2 Mo3 O7 Ag3 75.3(3) . . . 7_655 ?
O13 Mo3 O7 Ag3 1.6(3) . . . 7_655 ?
O2 Mo3 O7 Ag3 39.1(9) 2_755 . . 7_655 ?
Ag3 Ag3 O7 Mo3 54.1(6) 7_655 . . . ?
O12 Ag3 O7 Mo3 -34.3(4) . . . . ?
O12 Ag3 O7 Mo3 129.0(4) 7_655 . . . ?
O7 Ag3 O7 Mo3 54.1(6) 7_655 . . . ?
O12 Ag3 O7 Ag3 -88.5(5) . . . 7_655 ?
O12 Ag3 O7 Ag3 74.9(5) 7_655 . . 7_655 ?
O7 Ag3 O7 Ag3 0.0 7_655 . . 7_655 ?
O9 Mo3 O8 Mo4 179.1(3) . . . . ?
O7 Mo3 O8 Mo4 71.9(3) . . . . ?
O2 Mo3 O8 Mo4 -49.1(5) . . . . ?
O13 Mo3 O8 Mo4 -21.2(2) . . . . ?
O2 Mo3 O8 Mo4 -93.1(3) 2_755 . . . ?
O3 Mo4 O8 Mo3 -69.2(3) . . . . ?
O4 Mo4 O8 Mo3 -178.4(3) . . . . ?
O11 Mo4 O8 Mo3 49.2(5) . . . . ?
O1 Mo4 O8 Mo3 92.4(3) 2_755 . . . ?
O13 Mo4 O8 Mo3 20.3(2) . . . . ?
O10 Mo1 O11 Mo4 -174.3(3) . . . . ?
O6 Mo1 O11 Mo4 -64.8(3) . . . . ?
O5 Mo1 O11 Mo4 55.6(5) . . . . ?
O5 Mo1 O11 Mo4 95.7(3) 2_755 . . . ?
O13 Mo1 O11 Mo4 24.2(2) . . . . ?
O3 Mo4 O11 Mo1 65.9(3) . . . . ?
O4 Mo4 O11 Mo1 174.9(3) . . . . ?
O8 Mo4 O11 Mo1 -52.5(5) . . . . ?
O1 Mo4 O11 Mo1 -95.5(3) 2_755 . . . ?
O13 Mo4 O11 Mo1 -23.8(2) . . . . ?
O1 Mo2 O12 Ag3 -159.2(4) . . . . ?
O2 Mo2 O12 Ag3 -57.4(4) . . . . ?
O5 Mo2 O12 Ag3 101.3(4) . . . . ?
O13 Mo2 O12 Ag3 21.6(4) . . . . ?
O13 Mo2 O12 Ag3 27(2) 2_755 . . . ?
O1 Mo2 O12 Ag3 -175.2(3) . . . 7_655 ?
O2 Mo2 O12 Ag3 -73.4(3) . . . 7_655 ?
O5 Mo2 O12 Ag3 85.3(3) . . . 7_655 ?
O13 Mo2 O12 Ag3 5.6(3) . . . 7_655 ?
O13 Mo2 O12 Ag3 11(2) 2_755 . . 7_655 ?
Ag3 Ag3 O12 Mo2 -51.7(6) 7_655 . . . ?
O12 Ag3 O12 Mo2 -51.7(6) 7_655 . . . ?
O7 Ag3 O12 Mo2 31.1(4) . . . . ?
O7 Ag3 O12 Mo2 -132.4(4) 7_655 . . . ?
O12 Ag3 O12 Ag3 0.000(2) 7_655 . . 7_655 ?
O7 Ag3 O12 Ag3 82.8(5) . . . 7_655 ?
O7 Ag3 O12 Ag3 -80.7(5) 7_655 . . 7_655 ?
O12 Mo2 O13 Mo3 -81.8(2) . . . . ?
O1 Mo2 O13 Mo3 100.5(5) . . . . ?
O2 Mo2 O13 Mo3 17.79(18) . . . . ?
O5 Mo2 O13 Mo3 179.1(2) . . . . ?
O13 Mo2 O13 Mo3 98.78(14) 2_755 . . . ?
O12 Mo2 O13 Mo2 179.3(2) . . . 2_755 ?
O1 Mo2 O13 Mo2 1.6(6) . . . 2_755 ?
O2 Mo2 O13 Mo2 -81.1(2) . . . 2_755 ?
O5 Mo2 O13 Mo2 80.3(2) . . . 2_755 ?
O13 Mo2 O13 Mo2 -0.1(2) 2_755 . . 2_755 ?
O12 Mo2 O13 Mo1 81.3(2) . . . . ?
O1 Mo2 O13 Mo1 -96.5(5) . . . . ?
O2 Mo2 O13 Mo1 -179.1(2) . . . . ?
O5 Mo2 O13 Mo1 -17.82(17) . . . . ?
O13 Mo2 O13 Mo1 -98.14(14) 2_755 . . . ?
O12 Mo2 O13 Mo4 7.1(8) . . . . ?
O1 Mo2 O13 Mo4 -170.6(6) . . . . ?
O2 Mo2 O13 Mo4 106.7(8) . . . . ?
O5 Mo2 O13 Mo4 -91.9(8) . . . . ?
O13 Mo2 O13 Mo4 -172.3(7) 2_755 . . . ?
O9 Mo3 O13 Mo2 -91.5(6) . . . . ?
O7 Mo3 O13 Mo2 77.2(2) . . . . ?
O8 Mo3 O13 Mo2 177.8(2) . . . . ?
O2 Mo3 O13 Mo2 -17.38(18) . . . . ?
O2 Mo3 O13 Mo2 -92.09(19) 2_755 . . . ?
O9 Mo3 O13 Mo2 13.1(7) . . . 2_755 ?
O7 Mo3 O13 Mo2 -178.2(2) . . . 2_755 ?
O8 Mo3 O13 Mo2 -77.6(2) . . . 2_755 ?
O2 Mo3 O13 Mo2 87.2(2) . . . 2_755 ?
O2 Mo3 O13 Mo2 12.51(16) 2_755 . . 2_755 ?
O9 Mo3 O13 Mo1 165.6(7) . . . . ?
O7 Mo3 O13 Mo1 -25.6(8) . . . . ?
O8 Mo3 O13 Mo1 75.0(8) . . . . ?
O2 Mo3 O13 Mo1 -120.2(8) . . . . ?
O2 Mo3 O13 Mo1 165.1(8) 2_755 . . . ?
O9 Mo3 O13 Mo4 105.7(6) . . . . ?
O7 Mo3 O13 Mo4 -85.6(2) . . . . ?
O8 Mo3 O13 Mo4 15.02(18) . . . . ?
O2 Mo3 O13 Mo4 179.81(19) . . . . ?
O2 Mo3 O13 Mo4 105.10(17) 2_755 . . . ?
O10 Mo1 O13 Mo2 87.5(7) . . . . ?
O6 Mo1 O13 Mo2 -78.6(2) . . . . ?
O11 Mo1 O13 Mo2 179.6(2) . . . . ?
O5 Mo1 O13 Mo2 17.87(17) . . . . ?
O5 Mo1 O13 Mo2 93.70(18) 2_755 . . . ?
O10 Mo1 O13 Mo3 -169.4(7) . . . . ?
O6 Mo1 O13 Mo3 24.5(8) . . . . ?
O11 Mo1 O13 Mo3 -77.3(8) . . . . ?
O5 Mo1 O13 Mo3 121.0(8) . . . . ?
O5 Mo1 O13 Mo3 -163.2(8) 2_755 . . . ?
O10 Mo1 O13 Mo2 -16.8(7) . . . 2_755 ?
O6 Mo1 O13 Mo2 177.1(2) . . . 2_755 ?
O11 Mo1 O13 Mo2 75.3(2) . . . 2_755 ?
O5 Mo1 O13 Mo2 -86.4(2) . . . 2_755 ?
O5 Mo1 O13 Mo2 -10.61(16) 2_755 . . 2_755 ?
O10 Mo1 O13 Mo4 -109.1(7) . . . . ?
O6 Mo1 O13 Mo4 84.9(2) . . . . ?
O11 Mo1 O13 Mo4 -16.95(17) . . . . ?
O5 Mo1 O13 Mo4 -178.71(19) . . . . ?
O5 Mo1 O13 Mo4 -102.87(17) 2_755 . . . ?
O3 Mo4 O13 Mo2 -6.5(8) . . . . ?
O4 Mo4 O13 Mo2 174.2(7) . . . . ?
O11 Mo4 O13 Mo2 92.0(8) . . . . ?
O8 Mo4 O13 Mo2 -104.8(8) . . . . ?
O1 Mo4 O13 Mo2 173.7(8) 2_755 . . . ?
O3 Mo4 O13 Mo3 83.3(2) . . . . ?
O4 Mo4 O13 Mo3 -95.9(6) . . . . ?
O11 Mo4 O13 Mo3 -178.2(2) . . . . ?
O8 Mo4 O13 Mo3 -14.95(18) . . . . ?
O1 Mo4 O13 Mo3 -96.47(18) 2_755 . . . ?
O3 Mo4 O13 Mo2 -178.9(2) . . . 2_755 ?
O4 Mo4 O13 Mo2 1.8(7) . . . 2_755 ?
O11 Mo4 O13 Mo2 -80.46(19) . . . 2_755 ?
O8 Mo4 O13 Mo2 82.78(19) . . . 2_755 ?
O1 Mo4 O13 Mo2 1.27(15) 2_755 . . 2_755 ?
O3 Mo4 O13 Mo1 -81.6(2) . . . . ?
O4 Mo4 O13 Mo1 99.1(6) . . . . ?
O11 Mo4 O13 Mo1 16.85(17) . . . . ?
O8 Mo4 O13 Mo1 -179.9(2) . . . . ?
O1 Mo4 O13 Mo1 98.58(17) 2_755 . . . ?
N1 Ag1 Cl1 Ag1 120.4(16) . . . 2_755 ?
